data_7210221
loop_
_publ_author_name
'Xiong, Zhifang'
'Shi, Bingbing'
'Li, Li'
'Zhu, Yanyan'
'Li, Gang'

_publ_section_title
;
 Construction of transition-metal coordination polymers using
 multifunctional imidazole dicarboxylates as spacers
;
_journal_issue 24
_journal_name_full CrystEngComm
_journal_page_first 4885
_journal_paper_doi 10.1039/c3ce40511g
_journal_volume 15
_journal_year 2013
_chemical_formula_sum 'C26 H22 N4 O12 Sr'
_chemical_formula_weight 670.10
_chemical_name_systematic
;
?
;
_space_group_IT_number 88
_symmetry_cell_setting tetragonal
_symmetry_space_group_name_Hall '-I 4ad'
_symmetry_space_group_name_H-M 'I 41/a :2'
_atom_sites_solution_hydrogens geom
_atom_sites_solution_primary direct
_atom_sites_solution_secondary difmap
_audit_creation_method SHELXL-97
_cell_angle_alpha 90.00
_cell_angle_beta 90.00
_cell_angle_gamma 90.00
_cell_formula_units_Z 8
_cell_length_a 16.820(5)
_cell_length_b 16.820(5)
_cell_length_c 18.022(6)
_cell_measurement_temperature 298(2)
_cell_volume 5099(3)
_computing_structure_refinement 'SHELXL-97 (Sheldrick, 1997)'
_diffrn_ambient_temperature 298(2)
_diffrn_measured_fraction_theta_full 0.997
_diffrn_measured_fraction_theta_max 0.997
_diffrn_radiation_monochromator graphite
_diffrn_radiation_source 'fine-focus sealed tube'
_diffrn_radiation_type MoK\a
_diffrn_radiation_wavelength 0.71073
_diffrn_reflns_av_R_equivalents 0.1342
_diffrn_reflns_av_sigmaI/netI 0.0967
_diffrn_reflns_limit_h_max 18
_diffrn_reflns_limit_h_min -20
_diffrn_reflns_limit_k_max 19
_diffrn_reflns_limit_k_min -19
_diffrn_reflns_limit_l_max 16
_diffrn_reflns_limit_l_min -21
_diffrn_reflns_number 12157
_diffrn_reflns_theta_full 25.01
_diffrn_reflns_theta_max 25.01
_diffrn_reflns_theta_min 1.66
_exptl_absorpt_coefficient_mu 2.194
_exptl_absorpt_correction_T_max 0.6681
_exptl_absorpt_correction_T_min 0.4740
_exptl_absorpt_correction_type multi-scan
_exptl_crystal_density_diffrn 1.746
_exptl_crystal_density_method 'not measured'
_exptl_crystal_F_000 2720
_exptl_crystal_size_max 0.40
_exptl_crystal_size_mid 0.30
_exptl_crystal_size_min 0.20
_refine_diff_density_max 1.011
_refine_diff_density_min -2.391
_refine_diff_density_rms 0.141
_refine_ls_extinction_method none
_refine_ls_goodness_of_fit_ref 1.106
_refine_ls_hydrogen_treatment mixed
_refine_ls_matrix_type full
_refine_ls_number_parameters 223
_refine_ls_number_reflns 2244
_refine_ls_number_restraints 0
_refine_ls_restrained_S_all 1.106
_refine_ls_R_factor_all 0.1443
_refine_ls_R_factor_gt 0.0763
_refine_ls_shift/su_max 0.001
_refine_ls_shift/su_mean 0.000
_refine_ls_structure_factor_coef Fsqd
_refine_ls_weighting_details 'calc w=1/[\s^2^(Fo^2^)+(0.0000P)^2^+171.2025P] where P=(Fo^2^+2Fc^2^)/3'
_refine_ls_weighting_scheme calc
_refine_ls_wR_factor_gt 0.1590
_refine_ls_wR_factor_ref 0.1995
_reflns_number_gt 1368
_reflns_number_total 2244
_reflns_threshold_expression >2sigma(I)
_cod_data_source_file c3ce40511g.txt
_cod_data_source_block a3
_cod_depositor_comments
;
The following automatic conversions were performed:

'_symmetry_cell_setting' value 'Tetragonal' changed to 'tetragonal'
according to /home/saulius/struct/CIF-dictionaries/cif_core.dic
dictionary named 'cif_core.dic' version 2.4.2 from 2011-04-26.

Automatic conversion script
Id: cif_fix_values 1891 2012-01-12 08:04:46Z andrius 
;
_cod_original_sg_symbol_H-M I4(1)/a
_cod_database_code 7210221

loop_
_symmetry_equiv_pos_as_xyz
'x, y, z'
'-y+3/4, x+1/4, z+1/4'
'-x+1/2, -y, z+1/2'
'y+3/4, -x+3/4, z+3/4'
'x+1/2, y+1/2, z+1/2'
'-y+5/4, x+3/4, z+3/4'
'-x+1, -y+1/2, z+1'
'y+5/4, -x+5/4, z+5/4'
'-x, -y, -z'
'y-3/4, -x-1/4, -z-1/4'
'x-1/2, y, -z-1/2'
'-y-3/4, x-3/4, -z-3/4'
'-x+1/2, -y+1/2, -z+1/2'
'y-1/4, -x+1/4, -z+1/4'
'x, y+1/2, -z'
'-y-1/4, x-1/4, -z-1/4'

loop_
_atom_site_label
_atom_site_type_symbol
_atom_site_fract_x
_atom_site_fract_y
_atom_site_fract_z
_atom_site_U_iso_or_equiv
_atom_site_adp_type
_atom_site_occupancy
_atom_site_symmetry_multiplicity
_atom_site_calc_flag
_atom_site_refinement_flags
_atom_site_disorder_assembly
_atom_site_disorder_group
Sr1 Sr 1.0000 0.7500 0.97497(7) 0.0254(4) Uani 1 2 d S . .
N1 N 0.6345(5) 0.8042(4) 0.7977(4) 0.0259(19) Uani 1 1 d . . .
N2 N 0.7560(5) 0.8408(5) 0.8286(4) 0.0269(19) Uani 1 1 d . . .
H2 H 0.7973 0.8702 0.8345 0.032 Uiso 1 1 calc R . .
O1 O 0.8836(4) 0.7554(4) 0.8829(4) 0.0337(17) Uani 1 1 d . . .
O2 O 0.8070(4) 0.6476(4) 0.9007(4) 0.0383(19) Uani 1 1 d . . .
O3 O 0.6680(4) 0.6067(4) 0.8727(5) 0.044(2) Uani 1 1 d . . .
H3 H 0.7128 0.6208 0.8848 0.066 Uiso 1 1 calc R . .
O4 O 0.5659(4) 0.6556(4) 0.8109(4) 0.0400(19) Uani 1 1 d . . .
O6 O 0.6200(5) 1.1806(5) 0.7291(5) 0.051(2) Uani 1 1 d . . .
C61 C 0.6634(12) 1.2353(11) 0.7188(13) 0.051(6) Uani 0.611(12) 1 d P A 1
H61A H 0.6326 1.2823 0.7093 0.076 Uiso 0.611(12) 1 calc PR A 1
H61B H 0.6968 1.2243 0.6769 0.076 Uiso 0.611(12) 1 calc PR A 1
H61C H 0.6958 1.2435 0.7620 0.076 Uiso 0.611(12) 1 calc PR A 1
C62 C 0.5707(18) 1.2231(18) 0.741(2) 0.051(9) Uani 0.389(12) 1 d P A 2
H62A H 0.5821 1.2734 0.7185 0.076 Uiso 0.389(12) 1 calc PR A 2
H62B H 0.5659 1.2299 0.7939 0.076 Uiso 0.389(12) 1 calc PR A 2
H62C H 0.5218 1.2025 0.7217 0.076 Uiso 0.389(12) 1 calc PR A 2
C1 C 0.8183(5) 0.7183(6) 0.8796(6) 0.026(2) Uani 1 1 d . . .
C2 C 0.7499(6) 0.7625(6) 0.8461(5) 0.023(2) Uani 1 1 d . . .
C3 C 0.6754(6) 0.7406(6) 0.8283(6) 0.027(2) Uani 1 1 d . . .
C4 C 0.6332(6) 0.6635(6) 0.8368(6) 0.032(2) Uani 1 1 d . . .
C5 C 0.6852(6) 0.8644(6) 0.8003(5) 0.028(2) Uani 1 1 d . . .
C6 C 0.6677(6) 0.9467(6) 0.7781(6) 0.032(3) Uani 1 1 d . . .
C7 C 0.5918(7) 0.9758(6) 0.7850(6) 0.038(3) Uani 1 1 d . A .
H7 H 0.5508 0.9427 0.8007 0.046 Uiso 1 1 calc R . .
C8 C 0.5763(7) 1.0557(7) 0.7684(8) 0.049(3) Uani 1 1 d . . .
H8 H 0.5250 1.0757 0.7735 0.058 Uiso 0.389(12) 1 calc PR A 2
O81 O 0.4993(7) 1.0887(7) 0.7787(8) 0.049(4) Uani 0.611(12) 1 d P A 1
C81 C 0.4422(11) 1.0477(11) 0.8203(12) 0.049(6) Uani 0.611(12) 1 d P A 1
H81A H 0.3938 1.0779 0.8214 0.073 Uiso 0.611(12) 1 calc PR A 1
H81B H 0.4613 1.0404 0.8700 0.073 Uiso 0.611(12) 1 calc PR A 1
H81C H 0.4324 0.9968 0.7980 0.073 Uiso 0.611(12) 1 calc PR A 1
C9 C 0.6370(7) 1.1046(7) 0.7445(8) 0.051(3) Uani 1 1 d . A .
C10 C 0.7119(8) 1.0728(7) 0.7355(8) 0.054(4) Uani 1 1 d . . .
H10 H 0.7523 1.1045 0.7165 0.065 Uiso 0.611(12) 1 calc PR A 1
O101 O 0.7784(13) 1.1187(12) 0.7064(13) 0.054(7) Uani 0.389(12) 1 d P A 2
C101 C 0.852(2) 1.0872(19) 0.686(2) 0.054(9) Uani 0.389(12) 1 d P A 2
H10A H 0.8861 1.1291 0.6686 0.081 Uiso 0.389(12) 1 calc PR A 2
H10B H 0.8453 1.0482 0.6481 0.081 Uiso 0.389(12) 1 calc PR A 2
H10C H 0.8765 1.0627 0.7290 0.081 Uiso 0.389(12) 1 calc PR A 2
C11 C 0.7281(6) 0.9961(7) 0.7538(6) 0.037(3) Uani 1 1 d . A .
H11 H 0.7797 0.9768 0.7499 0.044 Uiso 1 1 calc R . .

loop_
_atom_site_aniso_label
_atom_site_aniso_U_11
_atom_site_aniso_U_22
_atom_site_aniso_U_33
_atom_site_aniso_U_23
_atom_site_aniso_U_13
_atom_site_aniso_U_12
Sr1 0.0254(8) 0.0252(8) 0.0255(6) 0.000 0.000 0.0005(6)
N1 0.030(5) 0.020(4) 0.028(5) 0.003(4) -0.004(4) -0.001(4)
N2 0.023(4) 0.027(5) 0.031(5) -0.001(4) -0.004(4) 0.005(4)
O1 0.016(3) 0.037(4) 0.048(5) -0.002(4) -0.007(3) 0.000(3)
O2 0.036(4) 0.032(4) 0.047(5) 0.013(4) -0.007(4) 0.003(3)
O3 0.034(4) 0.036(4) 0.061(5) 0.018(4) -0.011(4) -0.001(3)
O4 0.033(4) 0.036(4) 0.051(5) 0.014(4) -0.014(4) -0.015(3)
O6 0.043(5) 0.034(5) 0.075(6) 0.003(5) -0.008(5) 0.014(4)
C61 0.043(12) 0.034(12) 0.075(16) 0.003(11) -0.008(11) 0.014(10)
C62 0.043(19) 0.034(17) 0.07(2) 0.003(16) -0.008(17) 0.014(15)
C1 0.026(5) 0.027(5) 0.025(5) 0.004(5) -0.003(5) 0.005(4)
C2 0.024(5) 0.027(6) 0.019(5) 0.001(4) 0.001(4) -0.001(4)
C3 0.022(5) 0.028(6) 0.030(6) 0.003(4) -0.002(4) -0.002(4)
C4 0.027(6) 0.032(6) 0.035(6) 0.005(5) -0.001(5) 0.005(5)
C5 0.029(6) 0.032(6) 0.025(5) -0.007(5) 0.001(5) 0.000(5)
C6 0.030(6) 0.032(6) 0.034(6) 0.001(5) -0.005(5) -0.003(5)
C7 0.037(7) 0.031(6) 0.047(7) 0.001(5) -0.007(5) 0.001(5)
C8 0.038(7) 0.035(7) 0.074(9) 0.000(6) -0.009(6) 0.017(5)
O81 0.038(8) 0.035(7) 0.074(10) 0.000(7) -0.009(7) 0.017(6)
C81 0.038(11) 0.035(11) 0.074(15) 0.000(10) -0.009(11) 0.017(9)
C9 0.043(8) 0.034(7) 0.075(9) 0.003(6) -0.008(7) 0.014(6)
C10 0.056(9) 0.038(7) 0.068(9) 0.007(7) -0.004(7) -0.010(6)
O101 0.056(15) 0.038(13) 0.068(16) 0.007(11) -0.004(12) -0.010(10)
C101 0.06(2) 0.038(19) 0.07(2) 0.007(17) -0.004(18) -0.010(16)
C11 0.033(6) 0.035(6) 0.042(6) 0.006(5) -0.007(6) -0.003(5)

loop_
_atom_type_symbol
_atom_type_description
_atom_type_scat_dispersion_real
_atom_type_scat_dispersion_imag
_atom_type_scat_source
C C 0.0033 0.0016 'International Tables Vol C Tables 4.2.6.8 and 6.1.1.4'
N N 0.0061 0.0033 'International Tables Vol C Tables 4.2.6.8 and 6.1.1.4'
O O 0.0106 0.0060 'International Tables Vol C Tables 4.2.6.8 and 6.1.1.4'
Sr Sr -1.5307 3.2498 'International Tables Vol C Tables 4.2.6.8 and 6.1.1.4'
H H 0.0000 0.0000 'International Tables Vol C Tables 4.2.6.8 and 6.1.1.4'

loop_
_geom_angle_atom_site_label_1
_geom_angle_atom_site_label_2
_geom_angle_atom_site_label_3
_geom_angle
_geom_angle_site_symmetry_1
_geom_angle_site_symmetry_3
O4 Sr1 O4 102.7(4) 8_454 2_655
O4 Sr1 O1 86.1(2) 8_454 .
O4 Sr1 O1 151.2(2) 2_655 .
O4 Sr1 O1 151.2(2) 8_454 7_664
O4 Sr1 O1 86.1(2) 2_655 7_664
O1 Sr1 O1 99.5(3) . 7_664
O4 Sr1 O1 95.9(2) 8_454 16_757
O4 Sr1 O1 141.1(2) 2_655 16_757
O1 Sr1 O1 62.93(11) . 16_757
O1 Sr1 O1 62.93(11) 7_664 16_757
O4 Sr1 O1 141.1(2) 8_454 10_677
O4 Sr1 O1 95.9(2) 2_655 10_677
O1 Sr1 O1 62.93(11) . 10_677
O1 Sr1 O1 62.93(11) 7_664 10_677
O1 Sr1 O1 90.5(3) 16_757 10_677
O4 Sr1 N1 81.9(2) 8_454 2_655
O4 Sr1 N1 63.3(2) 2_655 2_655
O1 Sr1 N1 91.5(2) . 2_655
O1 Sr1 N1 125.9(2) 7_664 2_655
O1 Sr1 N1 154.4(2) 16_757 2_655
O1 Sr1 N1 76.4(2) 10_677 2_655
O4 Sr1 N1 63.3(2) 8_454 8_454
O4 Sr1 N1 81.9(2) 2_655 8_454
O1 Sr1 N1 125.9(2) . 8_454
O1 Sr1 N1 91.5(2) 7_664 8_454
O1 Sr1 N1 76.4(2) 16_757 8_454
O1 Sr1 N1 154.4(2) 10_677 8_454
N1 Sr1 N1 123.5(3) 2_655 8_454
O4 Sr1 C4 101.6(3) 8_454 2_655
O4 Sr1 C4 17.5(2) 2_655 2_655
O1 Sr1 C4 134.2(2) . 2_655
O1 Sr1 C4 94.7(2) 7_664 2_655
O1 Sr1 C4 156.0(2) 16_757 2_655
O1 Sr1 C4 86.3(2) 10_677 2_655
N1 Sr1 C4 46.5(2) 2_655 2_655
N1 Sr1 C4 96.8(2) 8_454 2_655
O4 Sr1 C4 17.5(2) 8_454 8_454
O4 Sr1 C4 101.6(3) 2_655 8_454
O1 Sr1 C4 94.7(2) . 8_454
O1 Sr1 C4 134.2(2) 7_664 8_454
O1 Sr1 C4 86.3(2) 16_757 8_454
O1 Sr1 C4 156.0(2) 10_677 8_454
N1 Sr1 C4 96.8(2) 2_655 8_454
N1 Sr1 C4 46.5(2) 8_454 8_454
C4 Sr1 C4 105.9(4) 2_655 8_454
O4 Sr1 Sr1 128.66(19) 8_454 10_677
O4 Sr1 Sr1 128.66(19) 2_655 10_677
O1 Sr1 Sr1 49.74(16) . 10_677
O1 Sr1 Sr1 49.74(16) 7_664 10_677
O1 Sr1 Sr1 45.23(14) 16_757 10_677
O1 Sr1 Sr1 45.23(14) 10_677 10_677
N1 Sr1 Sr1 118.24(17) 2_655 10_677
N1 Sr1 Sr1 118.24(17) 8_454 10_677
C4 Sr1 Sr1 127.04(18) 2_655 10_677
C4 Sr1 Sr1 127.04(18) 8_454 10_677
C5 N1 C3 104.9(8) . .
C5 N1 Sr1 142.6(7) . 6_544
C3 N1 Sr1 109.8(6) . 6_544
C5 N2 C2 107.8(8) . .
C5 N2 H2 126.1 . .
C2 N2 H2 126.1 . .
C1 O1 Sr1 132.4(6) . .
C1 O1 Sr1 124.6(6) . 10_677
Sr1 O1 Sr1 85.03(19) . 10_677
C4 O3 H3 109.5 . .
C4 O4 Sr1 125.4(6) . 6_544
C62 O6 C61 90(2) . .
C62 O6 C9 137(2) . .
C61 O6 C9 129.7(13) . .
O6 C61 H61A 109.5 . .
O6 C61 H61B 109.5 . .
H61A C61 H61B 109.5 . .
O6 C61 H61C 109.5 . .
H61A C61 H61C 109.5 . .
H61B C61 H61C 109.5 . .
O6 C62 H62A 109.5 . .
O6 C62 H62B 109.5 . .
H62A C62 H62B 109.5 . .
O6 C62 H62C 109.5 . .
H62A C62 H62C 109.5 . .
H62B C62 H62C 109.5 . .
O2 C1 O1 125.5(9) . .
O2 C1 C2 118.3(8) . .
O1 C1 C2 116.1(8) . .
C3 C2 N2 106.2(9) . .
C3 C2 C1 132.6(9) . .
N2 C2 C1 121.2(8) . .
C2 C3 N1 110.2(8) . .
C2 C3 C4 131.2(9) . .
N1 C3 C4 118.6(8) . .
O4 C4 O3 121.7(10) . .
O4 C4 C3 119.5(9) . .
O3 C4 C3 118.8(9) . .
O4 C4 Sr1 37.2(5) . 6_544
O3 C4 Sr1 157.6(7) . 6_544
C3 C4 Sr1 83.0(6) . 6_544
N1 C5 N2 110.8(9) . .
N1 C5 C6 125.5(9) . .
N2 C5 C6 123.7(9) . .
C7 C6 C11 119.8(10) . .
C7 C6 C5 119.8(10) . .
C11 C6 C5 120.3(10) . .
C6 C7 C8 119.7(11) . .
C6 C7 H7 120.1 . .
C8 C7 H7 120.1 . .
C9 C8 C7 120.0(10) . .
C9 C8 O81 118.8(11) . .
C7 C8 O81 121.1(12) . .
C9 C8 H8 120.0 . .
C7 C8 H8 120.0 . .
O81 C8 H8 2.6 . .
C81 O81 C8 120.1(13) . .
O81 C81 H81A 109.5 . .
O81 C81 H81B 109.5 . .
H81A C81 H81B 109.5 . .
O81 C81 H81C 109.5 . .
H81A C81 H81C 109.5 . .
H81B C81 H81C 109.5 . .
O6 C9 C10 122.8(12) . .
O6 C9 C8 118.4(11) . .
C10 C9 C8 118.8(11) . .
C11 C10 C9 121.5(12) . .
C11 C10 O101 115.9(14) . .
C9 C10 O101 122.5(14) . .
C11 C10 H10 119.2 . .
C9 C10 H10 119.2 . .
O101 C10 H10 3.3 . .
C101 O101 C10 125(2) . .
O101 C101 H10A 109.5 . .
O101 C101 H10B 109.5 . .
H10A C101 H10B 109.5 . .
O101 C101 H10C 109.5 . .
H10A C101 H10C 109.5 . .
H10B C101 H10C 109.5 . .
C10 C11 C6 120.0(12) . .
C10 C11 H11 120.0 . .
C6 C11 H11 120.0 . .

loop_
_geom_bond_atom_site_label_1
_geom_bond_atom_site_label_2
_geom_bond_distance
_geom_bond_site_symmetry_2
Sr1 O4 2.480(7) 8_454
Sr1 O4 2.480(7) 2_655
Sr1 O1 2.568(7) .
Sr1 O1 2.568(7) 7_664
Sr1 O1 2.760(7) 16_757
Sr1 O1 2.760(7) 10_677
Sr1 N1 2.769(8) 2_655
Sr1 N1 2.769(8) 8_454
Sr1 C4 3.347(10) 2_655
Sr1 C4 3.347(10) 8_454
Sr1 Sr1 3.603(3) 10_677
N1 C5 1.324(12) .
N1 C3 1.386(12) .
N1 Sr1 2.769(8) 6_544
N2 C5 1.355(12) .
N2 C2 1.359(12) .
N2 H2 0.8600 .
O1 C1 1.265(11) .
O1 Sr1 2.760(7) 10_677
O2 C1 1.263(11) .
O3 C4 1.293(12) .
O3 H3 0.8200 .
O4 C4 1.232(12) .
O4 Sr1 2.480(7) 6_544
O6 C62 1.12(3) .
O6 C61 1.19(2) .
O6 C9 1.340(13) .
C61 H61A 0.9600 .
C61 H61B 0.9600 .
C61 H61C 0.9600 .
C62 H62A 0.9600 .
C62 H62B 0.9600 .
C62 H62C 0.9600 .
C1 C2 1.497(13) .
C2 C3 1.346(13) .
C3 C4 1.487(14) .
C4 Sr1 3.347(10) 6_544
C5 C6 1.470(14) .
C6 C7 1.373(14) .
C6 C11 1.383(14) .
C7 C8 1.400(15) .
C7 H7 0.9300 .
C8 C9 1.381(17) .
C8 O81 1.421(16) .
C8 H8 0.9300 .
O81 C81 1.40(2) .
C81 H81A 0.9600 .
C81 H81B 0.9600 .
C81 H81C 0.9600 .
C9 C10 1.378(17) .
C10 C11 1.358(16) .
C10 O101 1.46(2) .
C10 H10 0.9300 .
O101 C101 1.40(4) .
C101 H10A 0.9600 .
C101 H10B 0.9600 .
C101 H10C 0.9600 .
C11 H11 0.9300 .

loop_
_geom_torsion_atom_site_label_1
_geom_torsion_atom_site_label_2
_geom_torsion_atom_site_label_3
_geom_torsion_atom_site_label_4
_geom_torsion
_geom_torsion_site_symmetry_1
_geom_torsion_site_symmetry_4
O4 Sr1 O1 C1 -17.7(8) 8_454 .
O4 Sr1 O1 C1 -127.1(8) 2_655 .
O1 Sr1 O1 C1 133.8(9) 7_664 .
O1 Sr1 O1 C1 80.9(9) 16_757 .
O1 Sr1 O1 C1 -173.3(10) 10_677 .
N1 Sr1 O1 C1 -99.5(8) 2_655 .
N1 Sr1 O1 C1 35.0(9) 8_454 .
C4 Sr1 O1 C1 -120.1(8) 2_655 .
C4 Sr1 O1 C1 -2.5(9) 8_454 .
Sr1 Sr1 O1 C1 133.8(9) 10_677 .
O4 Sr1 O1 Sr1 -151.5(2) 8_454 10_677
O4 Sr1 O1 Sr1 99.2(5) 2_655 10_677
O1 Sr1 O1 Sr1 0.0 7_664 10_677
O1 Sr1 O1 Sr1 -52.88(17) 16_757 10_677
O1 Sr1 O1 Sr1 52.88(17) 10_677 10_677
N1 Sr1 O1 Sr1 126.8(2) 2_655 10_677
N1 Sr1 O1 Sr1 -98.8(3) 8_454 10_677
C4 Sr1 O1 Sr1 106.1(3) 2_655 10_677
C4 Sr1 O1 Sr1 -136.3(2) 8_454 10_677
Sr1 O1 C1 O2 -32.7(15) . .
Sr1 O1 C1 O2 86.4(12) 10_677 .
Sr1 O1 C1 C2 148.8(6) . .
Sr1 O1 C1 C2 -92.1(9) 10_677 .
C5 N2 C2 C3 -0.3(11) . .
C5 N2 C2 C1 -179.3(8) . .
O2 C1 C2 C3 -4.8(17) . .
O1 C1 C2 C3 173.7(10) . .
O2 C1 C2 N2 173.8(9) . .
O1 C1 C2 N2 -7.6(14) . .
N2 C2 C3 N1 1.6(11) . .
C1 C2 C3 N1 -179.6(10) . .
N2 C2 C3 C4 -177.8(10) . .
C1 C2 C3 C4 1.0(19) . .
C5 N1 C3 C2 -2.2(11) . .
Sr1 N1 C3 C2 163.6(7) 6_544 .
C5 N1 C3 C4 177.2(9) . .
Sr1 N1 C3 C4 -16.9(11) 6_544 .
Sr1 O4 C4 O3 -170.0(7) 6_544 .
Sr1 O4 C4 C3 11.3(14) 6_544 .
C2 C3 C4 O4 -174.4(11) . .
N1 C3 C4 O4 6.3(15) . .
C2 C3 C4 O3 6.9(17) . .
N1 C3 C4 O3 -172.4(9) . .
C2 C3 C4 Sr1 -167.5(11) . 6_544
N1 C3 C4 Sr1 13.2(8) . 6_544
C3 N1 C5 N2 2.0(11) . .
Sr1 N1 C5 N2 -155.8(8) 6_544 .
C3 N1 C5 C6 -176.3(10) . .
Sr1 N1 C5 C6 25.9(17) 6_544 .
C2 N2 C5 N1 -1.1(11) . .
C2 N2 C5 C6 177.2(9) . .
N1 C5 C6 C7 30.2(16) . .
N2 C5 C6 C7 -147.9(10) . .
N1 C5 C6 C11 -153.2(11) . .
N2 C5 C6 C11 28.8(16) . .
C11 C6 C7 C8 -0.9(17) . .
C5 C6 C7 C8 175.8(11) . .
C6 C7 C8 C9 0.6(19) . .
C6 C7 C8 O81 -176.7(12) . .
C9 C8 O81 C81 -163.5(15) . .
C7 C8 O81 C81 14(2) . .
C62 O6 C9 C10 -165(3) . .
C61 O6 C9 C10 -14(3) . .
C62 O6 C9 C8 17(3) . .
C61 O6 C9 C8 167.4(18) . .
C7 C8 C9 O6 -180.0(12) . .
O81 C8 C9 O6 -3(2) . .
C7 C8 C9 C10 2(2) . .
O81 C8 C9 C10 179.0(13) . .
O6 C9 C10 C11 177.8(12) . .
C8 C9 C10 C11 -4(2) . .
O6 C9 C10 O101 -2(2) . .
C8 C9 C10 O101 176.4(15) . .
C11 C10 O101 C101 10(3) . .
C9 C10 O101 C101 -171(2) . .
C9 C10 C11 C6 4(2) . .
O101 C10 C11 C6 -176.5(14) . .
C7 C6 C11 C10 -1.2(18) . .
C5 C6 C11 C10 -177.9(11) . .
